data_4070029
loop_
_publ_author_name
'Partyka, David V.'
'Gao, Lei'
'Teets, Thomas S.'
'Updegraff, James B.'
'Deligonul, Nihal'
'Gray, Thomas G.'

_publ_section_title
;
 Copper-Catalyzed Huisgen [3 + 2] Cycloaddition of Gold(I) Alkynyls with
 Benzyl Azide. Syntheses, Structures, and Optical Properties
;
_journal_issue 21
_journal_name_full Organometallics
_journal_page_first 6171
_journal_paper_doi 10.1021/om9005774
_journal_volume 28
_journal_year 2009
_chemical_formula_moiety 'C29 H25 Au N3 O2 P'
_chemical_formula_sum 'C29 H25 Au N3 O2 P'
_chemical_formula_weight 675.46
_chemical_name_systematic
;

 ?

;
_space_group_IT_number 14
_symmetry_cell_setting monoclinic
_symmetry_space_group_name_Hall '-P 2ybc'
_symmetry_space_group_name_H-M 'P 1 21/c 1'
_atom_sites_solution_hydrogens geom
_atom_sites_solution_primary direct
_atom_sites_solution_secondary difmap
_audit_creation_method SHELXL-97
_cell_angle_alpha 90.00
_cell_angle_beta 91.0140(10)
_cell_angle_gamma 90.00
_cell_formula_units_Z 4
_cell_length_a 9.6041(7)
_cell_length_b 14.4554(10)
_cell_length_c 18.4921(13)
_cell_measurement_reflns_used 9858
_cell_measurement_temperature 100(2)
_cell_measurement_theta_max 27.91
_cell_measurement_theta_min 2.55
_cell_volume 2566.9(3)
_computing_cell_refinement 'Bruker SMART'
_computing_data_collection 'Bruker SMART'
_computing_data_reduction 'Bruker SAINT'
_computing_molecular_graphics 'Bruker SHELXTL'
_computing_publication_material 'Bruker SHELXTL'
_computing_structure_refinement 'SHELXL-97 (Sheldrick, 1997)'
_computing_structure_solution 'SHELXS-97 (Sheldrick, 1990)'
_diffrn_ambient_temperature 100(2)
_diffrn_measured_fraction_theta_full 0.988
_diffrn_measured_fraction_theta_max 0.988
_diffrn_measurement_device_type 'Bruker AXS APEX II CCD area detector'
_diffrn_measurement_method 'phi and omega scans'
_diffrn_radiation_monochromator graphite
_diffrn_radiation_source 'fine-focus sealed tube'
_diffrn_radiation_type MoK\a
_diffrn_radiation_wavelength 0.71073
_diffrn_reflns_av_R_equivalents 0.0271
_diffrn_reflns_av_sigmaI/netI 0.0205
_diffrn_reflns_limit_h_max 12
_diffrn_reflns_limit_h_min -12
_diffrn_reflns_limit_k_max 18
_diffrn_reflns_limit_k_min -19
_diffrn_reflns_limit_l_max 24
_diffrn_reflns_limit_l_min -24
_diffrn_reflns_number 30741
_diffrn_reflns_theta_full 27.97
_diffrn_reflns_theta_max 27.97
_diffrn_reflns_theta_min 1.79
_diffrn_standards_decay_% none
_diffrn_standards_number 0
_exptl_absorpt_coefficient_mu 5.825
_exptl_absorpt_correction_T_max 0.5667
_exptl_absorpt_correction_T_min 0.3606
_exptl_absorpt_correction_type multi-scan
_exptl_absorpt_process_details 'AXScale in APEX2 (Bruker, 2004)'
_exptl_crystal_colour colourless
_exptl_crystal_density_diffrn 1.748
_exptl_crystal_density_meas ?
_exptl_crystal_density_method 'not measured'
_exptl_crystal_description Irregular
_exptl_crystal_F_000 1320
_exptl_crystal_size_max 0.22
_exptl_crystal_size_mid 0.20
_exptl_crystal_size_min 0.11
_refine_diff_density_max 0.678
_refine_diff_density_min -0.413
_refine_diff_density_rms 0.081
_refine_ls_extinction_method none
_refine_ls_goodness_of_fit_ref 1.027
_refine_ls_hydrogen_treatment constr
_refine_ls_matrix_type full
_refine_ls_number_parameters 326
_refine_ls_number_reflns 6109
_refine_ls_number_restraints 0
_refine_ls_restrained_S_all 1.027
_refine_ls_R_factor_all 0.0200
_refine_ls_R_factor_gt 0.0162
_refine_ls_shift/su_max 0.005
_refine_ls_shift/su_mean 0.000
_refine_ls_structure_factor_coef Fsqd
_refine_ls_weighting_details 'calc w=1/[\s^2^(Fo^2^)+(0.0177P)^2^+1.1855P] where P=(Fo^2^+2Fc^2^)/3'
_refine_ls_weighting_scheme calc
_refine_ls_wR_factor_gt 0.0363
_refine_ls_wR_factor_ref 0.0374
_reflns_number_gt 5504
_reflns_number_total 6109
_reflns_threshold_expression >2sigma(I)
_cod_data_source_file om9005774_si_002.cif
_cod_data_source_block ju111408_0m
_cod_depositor_comments
;
The following automatic conversions were performed:

'_symmetry_cell_setting' value 'Monoclinic' changed to 'monoclinic'
according to /home/saulius/struct/CIF-dictionaries/cif_core.dic
dictionary named 'cif_core.dic' version 2.4.2 from 2011-04-26.

Automatic conversion script
Id: cif_fix_values 1715 2011-07-08 13:25:40Z adriana 

The following automatic conversions were performed:

'_exptl_crystal_density_meas' value 'not measured' was changed to '?'
- the value is perceived as not measured.

Automatic conversion script
Id: cif_fix_values 3008 2015-01-20 13:52:24Z robertas 
;
_cod_original_sg_symbol_H-M P2(1)/c
_cod_database_code 4070029

loop_
_symmetry_equiv_pos_as_xyz
'x, y, z'
'-x, y+1/2, -z+1/2'
'-x, -y, -z'
'x, -y-1/2, z-1/2'

loop_
_atom_site_label
_atom_site_type_symbol
_atom_site_fract_x
_atom_site_fract_y
_atom_site_fract_z
_atom_site_U_iso_or_equiv
_atom_site_adp_type
_atom_site_occupancy
_atom_site_symmetry_multiplicity
_atom_site_calc_flag
_atom_site_refinement_flags
Au1 Au 0.517908(7) 0.861838(5) 0.836259(4) 0.01240(3) Uani 1 1 d .
P1 P 0.43240(5) 0.96849(3) 0.75655(3) 0.01190(10) Uani 1 1 d .
C12 C 0.5795(2) 1.01397(13) 0.70721(11) 0.0133(4) Uani 1 1 d .
C24 C 0.3492(2) 1.06652(13) 0.79902(11) 0.0132(4) Uani 1 1 d .
O2 O 0.85119(16) 0.86848(10) 0.83531(9) 0.0235(3) Uani 1 1 d .
O1 O 0.98540(16) 0.74413(12) 0.85566(10) 0.0306(4) Uani 1 1 d .
C21 C 0.1165(2) 0.86236(15) 0.58618(12) 0.0199(4) Uani 1 1 d .
H21 H 0.0505 0.8404 0.5514 0.024 Uiso 1 1 calc R
C13 C 0.6625(2) 1.08420(14) 0.73662(11) 0.0172(4) Uani 1 1 d .
H13 H 0.6362 1.1135 0.7803 0.021 Uiso 1 1 calc R
C18 C 0.3088(2) 0.92724(14) 0.68862(11) 0.0133(4) Uani 1 1 d .
C23 C 0.2472(2) 0.98800(15) 0.63913(12) 0.0187(4) Uani 1 1 d .
H23 H 0.2707 1.0518 0.6404 0.022 Uiso 1 1 calc R
C17 C 0.6210(2) 0.97040(14) 0.64384(11) 0.0161(4) Uani 1 1 d .
H17 H 0.5656 0.9223 0.6234 0.019 Uiso 1 1 calc R
C20 C 0.1777(2) 0.80193(15) 0.63503(12) 0.0210(5) Uani 1 1 d .
H20 H 0.1537 0.7382 0.6337 0.025 Uiso 1 1 calc R
C1 C 0.6224(2) 0.77378(14) 0.90356(11) 0.0154(4) Uani 1 1 d .
C3 C 0.8785(2) 0.78537(15) 0.86502(12) 0.0198(5) Uani 1 1 d .
C5 C 0.4227(2) 0.70505(15) 0.97230(12) 0.0208(5) Uani 1 1 d .
H5A H 0.4166 0.6601 1.0125 0.025 Uiso 1 1 calc R
H5B H 0.3729 0.6783 0.9299 0.025 Uiso 1 1 calc R
C25 C 0.3497(2) 1.15490(14) 0.76868(11) 0.0167(4) Uani 1 1 d .
H25 H 0.3971 1.1657 0.7248 0.020 Uiso 1 1 calc R
C22 C 0.1520(2) 0.95571(15) 0.58820(11) 0.0193(4) Uani 1 1 d .
H22 H 0.1106 0.9974 0.5544 0.023 Uiso 1 1 calc R
C16 C 0.7429(2) 0.99689(15) 0.61054(12) 0.0193(4) Uani 1 1 d .
H16 H 0.7710 0.9666 0.5676 0.023 Uiso 1 1 calc R
C29 C 0.2798(2) 1.05178(15) 0.86375(12) 0.0181(4) Uani 1 1 d .
H29 H 0.2804 0.9922 0.8855 0.022 Uiso 1 1 calc R
C2 C 0.7634(2) 0.75232(14) 0.90902(11) 0.0171(4) Uani 1 1 d .
N3 N 0.7867(2) 0.68713(13) 0.96160(10) 0.0220(4) Uani 1 1 d .
N1 N 0.56858(19) 0.71803(12) 0.95451(10) 0.0182(4) Uani 1 1 d .
N2 N 0.6671(2) 0.66639(13) 0.98998(10) 0.0228(4) Uani 1 1 d .
C11 C 0.4153(2) 0.85653(15) 1.04006(12) 0.0230(5) Uani 1 1 d .
H11 H 0.5086 0.8467 1.0562 0.028 Uiso 1 1 calc R
C26 C 0.2812(2) 1.22690(15) 0.80245(12) 0.0201(5) Uani 1 1 d .
H26 H 0.2825 1.2870 0.7817 0.024 Uiso 1 1 calc R
C6 C 0.3512(2) 0.79340(14) 0.99386(11) 0.0175(4) Uani 1 1 d .
C15 C 0.8238(2) 1.06741(14) 0.63968(12) 0.0183(4) Uani 1 1 d .
H15 H 0.9071 1.0856 0.6166 0.022 Uiso 1 1 calc R
C7 C 0.2159(2) 0.80937(16) 0.96962(12) 0.0223(5) Uani 1 1 d .
H7 H 0.1726 0.7674 0.9367 0.027 Uiso 1 1 calc R
C14 C 0.7832(2) 1.11141(15) 0.70248(12) 0.0193(4) Uani 1 1 d .
H14 H 0.8381 1.1603 0.7221 0.023 Uiso 1 1 calc R
C28 C 0.2101(2) 1.12439(16) 0.89620(13) 0.0229(5) Uani 1 1 d .
H28 H 0.1610 1.1139 0.9396 0.027 Uiso 1 1 calc R
C27 C 0.2114(2) 1.21210(16) 0.86587(12) 0.0219(5) Uani 1 1 d .
H27 H 0.1643 1.2617 0.8887 0.026 Uiso 1 1 calc R
C8 C 0.1438(3) 0.88629(17) 0.99321(13) 0.0277(5) Uani 1 1 d .
H8 H 0.0507 0.8965 0.9769 0.033 Uiso 1 1 calc R
C4 C 0.9577(2) 0.9041(2) 0.78844(14) 0.0329(6) Uani 1 1 d .
H4A H 1.0457 0.9098 0.8157 0.049 Uiso 1 1 calc R
H4B H 0.9295 0.9651 0.7701 0.049 Uiso 1 1 calc R
H4C H 0.9699 0.8617 0.7477 0.049 Uiso 1 1 calc R
C10 C 0.3431(3) 0.93410(17) 1.06279(13) 0.0274(5) Uani 1 1 d .
H10 H 0.3877 0.9777 1.0939 0.033 Uiso 1 1 calc R
C9 C 0.2066(3) 0.94830(17) 1.04049(13) 0.0290(5) Uani 1 1 d .
H9 H 0.1563 1.0003 1.0575 0.035 Uiso 1 1 calc R
C19 C 0.2741(2) 0.83360(15) 0.68616(12) 0.0178(4) Uani 1 1 d .
H19 H 0.3163 0.7915 0.7194 0.021 Uiso 1 1 calc R

loop_
_atom_site_aniso_label
_atom_site_aniso_U_11
_atom_site_aniso_U_22
_atom_site_aniso_U_33
_atom_site_aniso_U_23
_atom_site_aniso_U_13
_atom_site_aniso_U_12
Au1 0.01242(4) 0.01107(4) 0.01367(4) 0.00153(3) -0.00072(3) 0.00190(3)
P1 0.0124(2) 0.0107(2) 0.0127(2) 0.00121(19) 0.00089(19) -0.00004(19)
C12 0.0131(9) 0.0120(9) 0.0150(10) 0.0024(8) 0.0012(7) -0.0018(7)
C24 0.0120(9) 0.0130(9) 0.0145(10) -0.0009(7) -0.0012(7) 0.0020(7)
O2 0.0190(8) 0.0256(8) 0.0260(9) 0.0019(7) 0.0044(6) 0.0042(6)
O1 0.0196(8) 0.0362(10) 0.0360(10) -0.0077(8) -0.0030(7) 0.0128(7)
C21 0.0139(10) 0.0280(12) 0.0177(11) -0.0064(9) 0.0023(8) -0.0023(9)
C13 0.0182(10) 0.0170(10) 0.0166(10) -0.0038(8) 0.0023(8) -0.0003(8)
C18 0.0122(9) 0.0144(10) 0.0133(9) -0.0018(8) 0.0012(7) -0.0006(7)
C23 0.0200(11) 0.0164(10) 0.0195(11) 0.0009(8) -0.0022(8) -0.0002(8)
C17 0.0185(10) 0.0134(10) 0.0163(10) -0.0012(8) 0.0013(8) -0.0017(8)
C20 0.0215(11) 0.0177(10) 0.0238(12) -0.0041(9) 0.0010(9) -0.0063(9)
C1 0.0208(10) 0.0122(9) 0.0132(10) -0.0030(8) -0.0013(8) 0.0030(8)
C3 0.0178(10) 0.0228(11) 0.0183(11) -0.0087(9) -0.0076(8) 0.0071(9)
C5 0.0249(11) 0.0168(10) 0.0207(11) 0.0012(9) -0.0008(9) -0.0035(9)
C25 0.0209(11) 0.0155(10) 0.0136(10) 0.0002(8) 0.0001(8) 0.0007(8)
C22 0.0180(10) 0.0237(11) 0.0162(11) 0.0002(9) -0.0013(8) 0.0043(9)
C16 0.0214(11) 0.0188(11) 0.0178(11) -0.0029(8) 0.0053(9) 0.0003(8)
C29 0.0164(10) 0.0187(10) 0.0192(11) 0.0016(8) 0.0019(8) -0.0008(8)
C2 0.0213(11) 0.0153(10) 0.0145(10) -0.0057(8) -0.0058(8) 0.0069(8)
N3 0.0290(10) 0.0173(9) 0.0192(9) -0.0038(8) -0.0073(8) 0.0089(8)
N1 0.0236(9) 0.0126(8) 0.0184(9) 0.0002(7) -0.0032(7) 0.0035(7)
N2 0.0315(11) 0.0162(9) 0.0202(10) 0.0005(7) -0.0084(8) 0.0081(8)
C11 0.0229(11) 0.0238(12) 0.0221(12) -0.0020(9) -0.0046(9) -0.0006(9)
C26 0.0224(11) 0.0151(10) 0.0224(11) -0.0007(9) -0.0044(9) 0.0044(8)
C6 0.0205(10) 0.0175(10) 0.0146(10) 0.0035(8) 0.0033(8) -0.0026(8)
C15 0.0171(10) 0.0169(10) 0.0212(11) 0.0019(8) 0.0063(8) 0.0001(8)
C7 0.0229(11) 0.0250(12) 0.0191(11) 0.0043(9) -0.0009(9) -0.0044(9)
C14 0.0177(10) 0.0161(10) 0.0242(12) -0.0034(8) 0.0015(9) -0.0034(8)
C28 0.0201(11) 0.0291(12) 0.0198(11) -0.0005(9) 0.0076(9) 0.0028(9)
C27 0.0180(11) 0.0245(12) 0.0232(12) -0.0073(9) -0.0017(9) 0.0068(9)
C8 0.0215(12) 0.0368(14) 0.0247(13) 0.0082(10) 0.0025(9) 0.0045(10)
C4 0.0206(12) 0.0441(16) 0.0341(14) 0.0053(12) 0.0077(10) -0.0008(11)
C10 0.0374(14) 0.0246(12) 0.0201(12) -0.0055(9) -0.0010(10) -0.0002(10)
C9 0.0390(14) 0.0277(12) 0.0206(12) 0.0045(10) 0.0101(10) 0.0120(11)
C19 0.0180(10) 0.0155(10) 0.0199(11) 0.0020(8) 0.0009(8) 0.0005(8)

loop_
_atom_type_symbol
_atom_type_description
_atom_type_scat_dispersion_real
_atom_type_scat_dispersion_imag
_atom_type_scat_source
C C 0.0033 0.0016 'International Tables Vol C Tables 4.2.6.8 and 6.1.1.4'
H H 0.0000 0.0000 'International Tables Vol C Tables 4.2.6.8 and 6.1.1.4'
N N 0.0061 0.0033 'International Tables Vol C Tables 4.2.6.8 and 6.1.1.4'
P P 0.1023 0.0942 'International Tables Vol C Tables 4.2.6.8 and 6.1.1.4'
Au Au -2.0133 8.8022 'International Tables Vol C Tables 4.2.6.8 and 6.1.1.4'
O O 0.0106 0.0060 'International Tables Vol C Tables 4.2.6.8 and 6.1.1.4'

loop_
_geom_angle_atom_site_label_1
_geom_angle_atom_site_label_2
_geom_angle_atom_site_label_3
_geom_angle
C1 Au1 P1 171.56(6)
C24 P1 C18 105.61(9)
C24 P1 C12 106.68(9)
C18 P1 C12 106.01(9)
C24 P1 Au1 113.94(7)
C18 P1 Au1 116.74(7)
C12 P1 Au1 107.18(7)
C13 C12 C17 119.05(18)
C13 C12 P1 120.75(15)
C17 C12 P1 119.67(15)
C25 C24 C29 119.30(18)
C25 C24 P1 122.47(16)
C29 C24 P1 118.22(15)
C3 O2 C4 115.35(18)
C20 C21 C22 119.6(2)
C14 C13 C12 120.38(19)
C23 C18 C19 119.47(18)
C23 C18 P1 120.86(15)
C19 C18 P1 119.66(15)
C22 C23 C18 120.2(2)
C16 C17 C12 120.34(19)
C21 C20 C19 120.5(2)
N1 C1 C2 101.56(17)
N1 C1 Au1 127.64(15)
C2 C1 Au1 130.78(16)
O1 C3 O2 123.0(2)
O1 C3 C2 125.0(2)
O2 C3 C2 112.01(17)
N1 C5 C6 113.27(17)
C26 C25 C24 120.1(2)
C23 C22 C21 120.3(2)
C15 C16 C17 120.2(2)
C28 C29 C24 119.8(2)
N3 C2 C1 110.56(19)
N3 C2 C3 120.24(18)
C1 C2 C3 129.09(19)
N2 N3 C2 108.04(17)
C1 N1 N2 113.05(18)
C1 N1 C5 128.02(18)
N2 N1 C5 118.86(18)
N3 N2 N1 106.78(17)
C6 C11 C10 120.0(2)
C27 C26 C25 120.6(2)
C7 C6 C11 119.5(2)
C7 C6 C5 119.0(2)
C11 C6 C5 121.4(2)
C16 C15 C14 120.0(2)
C8 C7 C6 120.2(2)
C15 C14 C13 120.1(2)
C27 C28 C29 120.6(2)
C26 C27 C28 119.6(2)
C9 C8 C7 120.3(2)
C9 C10 C11 120.4(2)
C10 C9 C8 119.5(2)
C20 C19 C18 119.9(2)

loop_
_geom_bond_atom_site_label_1
_geom_bond_atom_site_label_2
_geom_bond_distance
Au1 C1 2.033(2)
Au1 P1 2.2762(5)
P1 C24 1.812(2)
P1 C18 1.814(2)
P1 C12 1.818(2)
C12 C13 1.395(3)
C12 C17 1.395(3)
C24 C25 1.395(3)
C24 C29 1.397(3)
O2 C3 1.345(3)
O2 C4 1.447(3)
O1 C3 1.202(3)
C21 C20 1.381(3)
C21 C22 1.392(3)
C13 C14 1.386(3)
C18 C23 1.393(3)
C18 C19 1.395(3)
C23 C22 1.382(3)
C17 C16 1.386(3)
C20 C19 1.389(3)
C1 N1 1.350(3)
C1 C2 1.392(3)
C3 C2 1.464(3)
C5 N1 1.457(3)
C5 C6 1.507(3)
C25 C26 1.386(3)
C16 C15 1.385(3)
C29 C28 1.387(3)
C2 N3 1.370(3)
N3 N2 1.306(3)
N1 N2 1.364(2)
C11 C6 1.387(3)
C11 C10 1.388(3)
C26 C27 1.378(3)
C6 C7 1.386(3)
C15 C14 1.386(3)
C7 C8 1.385(3)
C28 C27 1.386(3)
C8 C9 1.383(4)
C10 C9 1.382(3)
